data_4324596
loop_
_publ_author_name
'Stephen M. Mansell'
'Rolfe H. Herber'
'Israel Nowik'
'Douglas H. Ross'
'Christopher A. Russell'
'Duncan F. Wass'

_publ_contact_author
; 
    Dr. Chris Russell 
    School of Chemistry
    University of Bristol
    Cantock's Close
    BS8 1TS Bristol
    UK
;
_publ_contact_author_email
;
Chris.Russell@bristol.ac.uk
;
_publ_contact_author_fax '0117 9290509'
_publ_contact_author_phone '0117 9287655'
_publ_section_title
;
 Coordination Chemistry of N-Heterocyclic Stannylenes: A Combined
 Synthetic and M\"ossbauer Spectroscopy Study
;
_journal_name_full 'Inorganic Chemistry'
_journal_page_first 2252
_journal_page_last 2263
_journal_paper_doi 10.1021/ic101920x
_journal_volume 50
_journal_year 2011
_chemical_formula_moiety 'C31 H38 N2 O5 Sn1 W1'
_chemical_formula_sum 'C31 H38 N2 O5 Sn W'
_chemical_formula_weight 821.19
_chemical_name_systematic
; 
 ? 
;
_space_group_IT_number 62
_symmetry_cell_setting orthorhombic
_symmetry_space_group_name_Hall '-P 2ac 2n'
_symmetry_space_group_name_H-M 'P n m a'
_atom_sites_solution_hydrogens geom
_atom_sites_solution_primary direct
_atom_sites_solution_secondary difmap
_audit_creation_method SHELXL-97
_cell_angle_alpha 90.00
_cell_angle_beta 90.00
_cell_angle_gamma 90.00
_cell_formula_units_Z 4
_cell_length_a 16.6243(3)
_cell_length_b 18.9240(7)
_cell_length_c 10.4192(2)
_cell_measurement_reflns_used 11637
_cell_measurement_temperature 100(2)
_cell_measurement_theta_max 32.7815
_cell_measurement_theta_min 2.5387
_cell_volume 3277.86(15)
_computing_cell_refinement
;
CrysAlis RED, Oxford Diffraction Ltd.,
Version 1.171.32.5 (release 08-05-2007 CrysAlis171 .NET)
(compiled May  8 2007,13:10:02)
;
_computing_data_collection
;
CrysAlis CCD, Oxford Diffraction Ltd.,
Version 1.171.32.5 (release 08-05-2007 CrysAlis171 .NET)
(compiled May  8 2007,13:10:02)
;
_computing_data_reduction
;
CrysAlis RED, Oxford Diffraction Ltd.,
Version 1.171.32.5 (release 08-05-2007 CrysAlis171 .NET)
(compiled May  8 2007,13:10:02)
;
_computing_molecular_graphics SHELXTL
_computing_publication_material SHELXTL
_computing_structure_refinement 'SHELXL-97 (Sheldrick, 1997)'
_computing_structure_solution 'SHELXS-97 (Sheldrick, 1990)'
_diffrn_ambient_temperature 100(2)
_diffrn_detector_area_resol_mean 10.4752
_diffrn_measured_fraction_theta_full 0.941
_diffrn_measured_fraction_theta_max 0.941
_diffrn_measurement_device_type 'CCD area detector'
_diffrn_measurement_method 'omega scans'
_diffrn_radiation_monochromator graphite
_diffrn_radiation_source 'Enhance (Mo) X-ray Source'
_diffrn_radiation_type MoK\a
_diffrn_radiation_wavelength 0.71073
_diffrn_reflns_av_R_equivalents 0.0507
_diffrn_reflns_av_sigmaI/netI 0.0787
_diffrn_reflns_limit_h_max 23
_diffrn_reflns_limit_h_min -25
_diffrn_reflns_limit_k_max 27
_diffrn_reflns_limit_k_min -26
_diffrn_reflns_limit_l_max 14
_diffrn_reflns_limit_l_min -15
_diffrn_reflns_number 36025
_diffrn_reflns_theta_full 32.87
_diffrn_reflns_theta_max 32.87
_diffrn_reflns_theta_min 2.55
_diffrn_standards_number 0
_exptl_absorpt_coefficient_mu 4.307
_exptl_absorpt_correction_T_max 1.00000
_exptl_absorpt_correction_T_min 0.85344
_exptl_absorpt_correction_type multi-scan
_exptl_absorpt_process_details
;
CrysAlis RED, Oxford Diffraction Ltd.,
Version 1.171.32.5 (release 08-05-2007 CrysAlis171 .NET)
(compiled May  8 2007,13:10:02)
empirical absorption correction using spherical harmonics,
 implemented in SCALE3 ABSPACK scaling algorithm.
;
_exptl_crystal_colour Red
_exptl_crystal_density_diffrn 1.664
_exptl_crystal_description Prism
_exptl_crystal_F_000 1608
_exptl_crystal_size_max 0.11
_exptl_crystal_size_mid 0.10
_exptl_crystal_size_min 0.02
_refine_diff_density_max 0.859
_refine_diff_density_min -1.543
_refine_diff_density_rms 0.252
_refine_ls_extinction_method none
_refine_ls_goodness_of_fit_ref 0.913
_refine_ls_hydrogen_treatment constr
_refine_ls_matrix_type full
_refine_ls_number_parameters 197
_refine_ls_number_reflns 5899
_refine_ls_number_restraints 0
_refine_ls_restrained_S_all 0.913
_refine_ls_R_factor_all 0.0637
_refine_ls_R_factor_gt 0.0285
_refine_ls_shift/su_max 0.001
_refine_ls_shift/su_mean 0.000
_refine_ls_structure_factor_coef Fsqd
_refine_ls_weighting_details 'calc w=1/[\s^2^(Fo^2^)+(0.0244P)^2^+0.0000P] where P=(Fo^2^+2Fc^2^)/3'
_refine_ls_weighting_scheme calc
_refine_ls_wR_factor_gt 0.0486
_refine_ls_wR_factor_ref 0.0542
_reflns_number_gt 3938
_reflns_number_total 5899
_reflns_threshold_expression >2sigma(I)
_cod_data_source_file ic101920x_si_001_1.cif
_cod_data_source_block 2
_cod_original_formula_sum 'C31 H38 N2 O5 Sn1 W1'
_cod_database_code 4324596

loop_
_symmetry_equiv_pos_as_xyz
'x, y, z'
'-x+1/2, -y, z+1/2'
'-x, y+1/2, -z'
'x+1/2, -y+1/2, -z+1/2'
'-x, -y, -z'
'x-1/2, y, -z-1/2'
'x, -y-1/2, z'
'-x-1/2, y-1/2, z-1/2'

loop_
_atom_site_label
_atom_site_type_symbol
_atom_site_fract_x
_atom_site_fract_y
_atom_site_fract_z
_atom_site_U_iso_or_equiv
_atom_site_adp_type
_atom_site_occupancy
_atom_site_symmetry_multiplicity
_atom_site_calc_flag
_atom_site_refinement_flags
Sn1 Sn 0.305794(14) 0.7500 0.96210(2) 0.02433(7) Uani 1 2 d S
W1 W 0.144838(8) 0.7500 0.936611(14) 0.02331(5) Uani 1 2 d S
N1 N 0.39496(12) 0.67981(13) 0.9728(2) 0.0311(6) Uani 1 1 d .
C1 C 0.38669(14) 0.60565(15) 0.9928(3) 0.0252(6) Uani 1 1 d .
C2 C 0.37059(16) 0.57937(17) 1.1157(3) 0.0333(7) Uani 1 1 d .
C3 C 0.36388(17) 0.50760(19) 1.1314(3) 0.0417(8) Uani 1 1 d .
H3 H 0.3530 0.4895 1.2126 0.050 Uiso 1 1 calc R
C4 C 0.37290(18) 0.4618(2) 1.0295(3) 0.0454(8) Uani 1 1 d .
H4 H 0.3690 0.4133 1.0420 0.055 Uiso 1 1 calc R
C5 C 0.38774(17) 0.48869(18) 0.9090(3) 0.0401(8) Uani 1 1 d .
H5 H 0.3936 0.4578 0.8403 0.048 Uiso 1 1 calc R
C6 C 0.39410(15) 0.55995(17) 0.8880(3) 0.0310(7) Uani 1 1 d .
C7 C 0.3590(2) 0.6297(2) 1.2294(3) 0.0595(10) Uani 1 1 d .
H7 H 0.3601 0.6770 1.1910 0.071 Uiso 1 1 calc R
C8 C 0.2794(2) 0.6247(3) 1.2882(4) 0.0785(13) Uani 1 1 d .
H8A H 0.2741 0.5800 1.3308 0.118 Uiso 1 1 calc R
H8B H 0.2389 0.6288 1.2230 0.118 Uiso 1 1 calc R
H8C H 0.2729 0.6622 1.3496 0.118 Uiso 1 1 calc R
C9 C 0.4272(2) 0.6294(3) 1.3188(4) 0.0887(16) Uani 1 1 d .
H9A H 0.4178 0.6630 1.3860 0.133 Uiso 1 1 calc R
H9B H 0.4755 0.6417 1.2735 0.133 Uiso 1 1 calc R
H9C H 0.4330 0.5830 1.3553 0.133 Uiso 1 1 calc R
C10 C 0.40479(18) 0.58903(18) 0.7530(3) 0.0423(8) Uani 1 1 d .
H10 H 0.4288 0.6361 0.7609 0.051 Uiso 1 1 calc R
C11 C 0.3243(2) 0.5977(2) 0.6868(3) 0.0617(11) Uani 1 1 d .
H11A H 0.3019 0.5520 0.6691 0.093 Uiso 1 1 calc R
H11B H 0.3316 0.6230 0.6077 0.093 Uiso 1 1 calc R
H11C H 0.2884 0.6236 0.7415 0.093 Uiso 1 1 calc R
C12 C 0.45970(19) 0.5454(3) 0.6686(3) 0.0836(16) Uani 1 1 d .
H12A H 0.4327 0.5026 0.6441 0.125 Uiso 1 1 calc R
H12B H 0.5078 0.5339 0.7151 0.125 Uiso 1 1 calc R
H12C H 0.4734 0.5719 0.5932 0.125 Uiso 1 1 calc R
C13 C 0.47315(15) 0.71088(17) 0.9870(3) 0.0428(8) Uani 1 1 d .
H13A H 0.5072 0.6944 0.9176 0.051 Uiso 1 1 calc R
H13B H 0.4966 0.6944 1.0669 0.051 Uiso 1 1 calc R
C14 C 0.0254(2) 0.7500 0.9109(3) 0.0293(9) Uani 1 2 d S
C15 C 0.1265(2) 0.7500 1.1312(4) 0.0348(10) Uani 1 2 d S
C16 C 0.1591(2) 0.7500 0.7411(4) 0.0324(10) Uani 1 2 d S
C17 C 0.14859(15) 0.64165(18) 0.9413(3) 0.0313(6) Uani 1 1 d .
O1 O -0.04278(15) 0.7500 0.8970(3) 0.0340(7) Uani 1 2 d S
O2 O 0.11312(17) 0.7500 1.2376(3) 0.0497(9) Uani 1 2 d S
O3 O 0.16533(16) 0.7500 0.6317(3) 0.0456(8) Uani 1 2 d S
O4 O 0.15117(12) 0.58160(13) 0.9469(2) 0.0421(5) Uani 1 1 d .

loop_
_atom_site_aniso_label
_atom_site_aniso_U_11
_atom_site_aniso_U_22
_atom_site_aniso_U_33
_atom_site_aniso_U_23
_atom_site_aniso_U_13
_atom_site_aniso_U_12
Sn1 0.01699(11) 0.03007(17) 0.02593(13) 0.000 -0.00202(9) 0.000
W1 0.01753(7) 0.02865(10) 0.02375(7) 0.000 -0.00041(6) 0.000
N1 0.0183(10) 0.0236(14) 0.0515(14) -0.0036(12) -0.0069(10) 0.0022(9)
C1 0.0195(12) 0.0278(17) 0.0283(13) 0.0005(13) -0.0051(10) 0.0022(11)
C2 0.0395(16) 0.0314(18) 0.0289(14) -0.0040(14) -0.0019(12) -0.0035(13)
C3 0.0423(17) 0.050(2) 0.0324(16) 0.0140(16) -0.0049(13) -0.0068(16)
C4 0.0371(16) 0.040(2) 0.059(2) 0.0100(18) -0.0043(14) -0.0015(15)
C5 0.0410(16) 0.035(2) 0.0447(18) -0.0147(16) 0.0039(14) -0.0055(14)
C6 0.0284(14) 0.040(2) 0.0249(13) 0.0000(13) -0.0046(11) -0.0060(13)
C7 0.083(3) 0.064(3) 0.0312(16) -0.0118(18) 0.0104(18) -0.012(2)
C8 0.084(3) 0.099(4) 0.053(2) -0.022(2) 0.012(2) 0.018(3)
C9 0.082(3) 0.114(4) 0.069(3) -0.053(3) -0.014(2) 0.000(3)
C10 0.062(2) 0.041(2) 0.0241(13) -0.0020(15) -0.0047(14) -0.0243(16)
C11 0.060(2) 0.097(3) 0.0275(16) 0.0116(19) 0.0071(15) 0.035(2)
C12 0.0354(18) 0.177(5) 0.0384(19) 0.016(3) 0.0073(16) 0.019(2)
C13 0.0195(13) 0.040(2) 0.069(2) 0.0032(16) -0.0041(14) 0.0001(12)
C14 0.028(2) 0.036(3) 0.0237(19) 0.000 -0.0020(15) 0.000
C15 0.0239(19) 0.043(3) 0.038(2) 0.000 0.0080(16) 0.000
C16 0.0212(19) 0.040(3) 0.036(2) 0.000 -0.0016(16) 0.000
C17 0.0238(12) 0.042(2) 0.0280(13) -0.0011(15) -0.0017(11) -0.0021(13)
O1 0.0260(14) 0.0331(18) 0.0428(16) 0.000 0.0018(12) 0.000
O2 0.0466(17) 0.072(3) 0.0300(16) 0.000 0.0027(14) 0.000
O3 0.0377(16) 0.072(3) 0.0275(16) 0.000 -0.0035(12) 0.000
O4 0.0450(12) 0.0304(14) 0.0509(13) -0.0012(11) -0.0030(10) -0.0036(10)

loop_
_atom_type_symbol
_atom_type_description
_atom_type_scat_dispersion_real
_atom_type_scat_dispersion_imag
_atom_type_scat_source
C C 0.0033 0.0016 'International Tables Vol C Tables 4.2.6.8 and 6.1.1.4'
H H 0.0000 0.0000 'International Tables Vol C Tables 4.2.6.8 and 6.1.1.4'
N N 0.0061 0.0033 'International Tables Vol C Tables 4.2.6.8 and 6.1.1.4'
Sn Sn -0.6537 1.4246 'International Tables Vol C Tables 4.2.6.8 and 6.1.1.4'
W W -0.8490 6.8722 'International Tables Vol C Tables 4.2.6.8 and 6.1.1.4'
O O 0.0106 0.0060 'International Tables Vol C Tables 4.2.6.8 and 6.1.1.4'

loop_
_geom_angle_atom_site_label_1
_geom_angle_atom_site_label_2
_geom_angle_atom_site_label_3
_geom_angle
_geom_angle_site_symmetry_1
_geom_angle_site_symmetry_3
N1 Sn1 N1 83.57(13) 7_575 .
N1 Sn1 W1 138.20(6) 7_575 .
N1 Sn1 W1 138.20(6) . .
C14 W1 C15 89.16(15) . .
C14 W1 C16 88.94(14) . .
C15 W1 C16 178.10(14) . .
C14 W1 C17 91.91(7) . 7_575
C15 W1 C17 88.90(7) . 7_575
C16 W1 C17 91.16(7) . 7_575
C14 W1 C17 91.91(7) . .
C15 W1 C17 88.90(7) . .
C16 W1 C17 91.16(7) . .
C17 W1 C17 175.57(14) 7_575 .
C14 W1 Sn1 177.97(10) . .
C15 W1 Sn1 92.86(10) . .
C16 W1 Sn1 89.03(9) . .
C17 W1 Sn1 88.13(7) 7_575 .
C17 W1 Sn1 88.13(7) . .
C1 N1 C13 118.4(2) . .
C1 N1 Sn1 126.33(16) . .
C13 N1 Sn1 113.98(19) . .
C6 C1 C2 120.8(3) . .
C6 C1 N1 119.1(2) . .
C2 C1 N1 120.2(3) . .
C3 C2 C1 118.4(3) . .
C3 C2 C7 120.8(3) . .
C1 C2 C7 120.7(3) . .
C2 C3 C4 121.4(3) . .
C2 C3 H3 119.3 . .
C4 C3 H3 119.3 . .
C5 C4 C3 119.3(3) . .
C5 C4 H4 120.3 . .
C3 C4 H4 120.3 . .
C6 C5 C4 121.5(3) . .
C6 C5 H5 119.2 . .
C4 C5 H5 119.2 . .
C5 C6 C1 118.5(3) . .
C5 C6 C10 120.9(3) . .
C1 C6 C10 120.6(3) . .
C8 C7 C9 115.7(3) . .
C8 C7 C2 113.5(3) . .
C9 C7 C2 112.9(3) . .
C8 C7 H7 104.4 . .
C9 C7 H7 104.4 . .
C2 C7 H7 104.4 . .
C7 C8 H8A 109.5 . .
C7 C8 H8B 109.5 . .
H8A C8 H8B 109.5 . .
C7 C8 H8C 109.5 . .
H8A C8 H8C 109.5 . .
H8B C8 H8C 109.5 . .
C7 C9 H9A 109.5 . .
C7 C9 H9B 109.5 . .
H9A C9 H9B 109.5 . .
C7 C9 H9C 109.5 . .
H9A C9 H9C 109.5 . .
H9B C9 H9C 109.5 . .
C12 C10 C11 109.1(3) . .
C12 C10 C6 114.2(3) . .
C11 C10 C6 110.9(2) . .
C12 C10 H10 107.4 . .
C11 C10 H10 107.4 . .
C6 C10 H10 107.4 . .
C10 C11 H11A 109.5 . .
C10 C11 H11B 109.5 . .
H11A C11 H11B 109.5 . .
C10 C11 H11C 109.5 . .
H11A C11 H11C 109.5 . .
H11B C11 H11C 109.5 . .
C10 C12 H12A 109.5 . .
C10 C12 H12B 109.5 . .
H12A C12 H12B 109.5 . .
C10 C12 H12C 109.5 . .
H12A C12 H12C 109.5 . .
H12B C12 H12C 109.5 . .
N1 C13 C13 114.21(16) . 7_575
N1 C13 H13A 108.7 . .
C13 C13 H13A 108.7 7_575 .
N1 C13 H13B 108.7 . .
C13 C13 H13B 108.7 7_575 .
H13A C13 H13B 107.6 . .
O1 C14 W1 179.6(3) . .
O2 C15 W1 177.2(3) . .
O3 C16 W1 178.6(3) . .
O4 C17 W1 178.4(2) . .

loop_
_geom_bond_atom_site_label_1
_geom_bond_atom_site_label_2
_geom_bond_distance
_geom_bond_site_symmetry_2
Sn1 N1 1.993(2) 7_575
Sn1 N1 1.994(2) .
Sn1 W1 2.6889(3) .
W1 C14 2.003(4) .
W1 C15 2.050(4) .
W1 C16 2.050(4) .
W1 C17 2.052(3) 7_575
W1 C17 2.052(3) .
N1 C1 1.425(4) .
N1 C13 1.434(3) .
C1 C6 1.398(4) .
C1 C2 1.399(4) .
C2 C3 1.373(4) .
C2 C7 1.533(4) .
C3 C4 1.379(5) .
C3 H3 0.9300 .
C4 C5 1.377(4) .
C4 H4 0.9300 .
C5 C6 1.370(4) .
C5 H5 0.9300 .
C6 C10 1.521(4) .
C7 C8 1.461(5) .
C7 C9 1.468(5) .
C7 H7 0.9800 .
C8 H8A 0.9600 .
C8 H8B 0.9600 .
C8 H8C 0.9600 .
C9 H9A 0.9600 .
C9 H9B 0.9600 .
C9 H9C 0.9600 .
C10 C12 1.513(5) .
C10 C11 1.514(4) .
C10 H10 0.9800 .
C11 H11A 0.9600 .
C11 H11B 0.9600 .
C11 H11C 0.9600 .
C12 H12A 0.9600 .
C12 H12B 0.9600 .
C12 H12C 0.9600 .
C13 C13 1.481(6) 7_575
C13 H13A 0.9700 .
C13 H13B 0.9700 .
C14 O1 1.143(4) .
C15 O2 1.131(5) .
C16 O3 1.145(5) .
C17 O4 1.139(4) .

loop_
_geom_torsion_atom_site_label_1
_geom_torsion_atom_site_label_2
_geom_torsion_atom_site_label_3
_geom_torsion_atom_site_label_4
_geom_torsion
_geom_torsion_site_symmetry_1
_geom_torsion_site_symmetry_4
N1 Sn1 W1 C14 88.45(11) 7_575 .
N1 Sn1 W1 C14 -88.45(11) . .
N1 Sn1 W1 C15 -91.55(11) 7_575 .
N1 Sn1 W1 C15 91.55(11) . .
N1 Sn1 W1 C16 88.45(11) 7_575 .
N1 Sn1 W1 C16 -88.45(11) . .
N1 Sn1 W1 C17 -2.74(13) 7_575 7_575
N1 Sn1 W1 C17 -179.65(13) . 7_575
N1 Sn1 W1 C17 179.65(13) 7_575 .
N1 Sn1 W1 C17 2.74(13) . .
N1 Sn1 N1 C1 169.01(17) 7_575 .
W1 Sn1 N1 C1 -13.1(3) . .
N1 Sn1 N1 C13 2.2(3) 7_575 .
W1 Sn1 N1 C13 -179.86(17) . .
C13 N1 C1 C6 -91.7(3) . .
Sn1 N1 C1 C6 102.0(3) . .
C13 N1 C1 C2 88.9(3) . .
Sn1 N1 C1 C2 -77.4(3) . .
C6 C1 C2 C3 1.3(4) . .
N1 C1 C2 C3 -179.3(2) . .
C6 C1 C2 C7 -177.4(3) . .
N1 C1 C2 C7 2.0(4) . .
C1 C2 C3 C4 0.2(4) . .
C7 C2 C3 C4 178.9(3) . .
C2 C3 C4 C5 -1.0(4) . .
C3 C4 C5 C6 0.3(4) . .
C4 C5 C6 C1 1.2(4) . .
C4 C5 C6 C10 -175.8(3) . .
C2 C1 C6 C5 -2.0(4) . .
N1 C1 C6 C5 178.6(2) . .
C2 C1 C6 C10 175.0(2) . .
N1 C1 C6 C10 -4.4(4) . .
C3 C2 C7 C8 -60.1(4) . .
C1 C2 C7 C8 118.5(4) . .
C3 C2 C7 C9 74.0(4) . .
C1 C2 C7 C9 -107.3(4) . .
C5 C6 C10 C12 -39.0(4) . .
C1 C6 C10 C12 144.1(3) . .
C5 C6 C10 C11 84.8(4) . .
C1 C6 C10 C11 -92.1(3) . .
C1 N1 C13 C13 -169.74(17) . 7_575
Sn1 N1 C13 C13 -1.8(2) . 7_575
C15 W1 C14 O1 0.00(14) . .
C16 W1 C14 O1 180.00(14) . .
C17 W1 C14 O1 -88.87(16) 7_575 .
C17 W1 C14 O1 88.87(16) . .
Sn1 W1 C14 O1 180.00(13) . .
C14 W1 C15 O2 0.000(19) . .
C16 W1 C15 O2 0.00(5) . .
C17 W1 C15 O2 91.93(7) 7_575 .
C17 W1 C15 O2 -91.92(7) . .
Sn1 W1 C15 O2 180.000(19) . .
C14 W1 C16 O3 0.00(3) . .
C15 W1 C16 O3 0.00(5) . .
C17 W1 C16 O3 -91.89(7) 7_575 .
C17 W1 C16 O3 91.89(7) . .
Sn1 W1 C16 O3 180.00(3) . .
C14 W1 C17 O4 -113(9) . .
C15 W1 C17 O4 -24(9) . .
C16 W1 C17 O4 158(9) . .
C17 W1 C17 O4 36(10) 7_575 .
Sn1 W1 C17 O4 69(9) . .
